data_7217642
loop_
_publ_author_name
'Balashova, Tatyana V.'
'Belova, Nadezhda A.'
'Burin, Mikhail E.'
'Kuzyaev, Dmitry M.'
'Rumyantzev, Roman V.'
'Fukin, Georgii K.'
'Pushkarev, Anatoly P.'
'Ilichev, Vasily A.'
'Grishin, Ivan D.'
'Shestakov, Alexander F.'
'Bochkarev, Mikhail N.'

_publ_section_title
;
 Substituted naphtholates of rare earth metals as emissive materials
;
_journal_name_full 'RSC Advances'
_journal_paper_doi 10.1039/C4RA03915G
_journal_year 2014
_chemical_formula_sum 'C58 H46 N3 O7.5 Sc'
_chemical_formula_weight 949.94
_chemical_name_systematic
;
 ?
;
_space_group_crystal_system triclinic
_space_group_IT_number 2
_space_group_name_Hall '-P 1'
_space_group_name_H-M_alt 'P -1'
_symmetry_space_group_name_Hall '-P 1'
_symmetry_space_group_name_H-M 'P -1'
_atom_sites_solution_hydrogens geom
_audit_creation_method SHELXL-2013
_cell_angle_alpha 114.329(3)
_cell_angle_beta 98.345(3)
_cell_angle_gamma 95.822(3)
_cell_formula_units_Z 2
_cell_length_a 13.4946(18)
_cell_length_b 13.5034(18)
_cell_length_c 15.212(2)
_cell_measurement_reflns_used 6892
_cell_measurement_temperature 100(2)
_cell_measurement_theta_max 30.32
_cell_measurement_theta_min 2.73
_cell_volume 2458.8(6)
_computing_cell_refinement 'Bruker SAINT'
_computing_data_collection 'Bruker APEX2'
_computing_data_reduction 'Bruker SAINT'
_computing_molecular_graphics 'Bruker SHELXTL'
_computing_publication_material 'Bruker SHELXTL'
_computing_structure_refinement 'SHELXL-2013 (Sheldrick, 2013)'
_computing_structure_solution 'SHELXS-2013 (Sheldrick, 2013)'
_diffrn_ambient_temperature 100(2)
_diffrn_measured_fraction_theta_full 0.973
_diffrn_measured_fraction_theta_max 0.973
_diffrn_measurement_device_type 'Bruker D8 Quest CMOS'
_diffrn_measurement_method '\w scans'
_diffrn_radiation_type MoK\a
_diffrn_radiation_wavelength 0.71073
_diffrn_reflns_av_R_equivalents 0.0433
_diffrn_reflns_av_unetI/netI 0.0823
_diffrn_reflns_Laue_measured_fraction_full 0.973
_diffrn_reflns_Laue_measured_fraction_max 0.973
_diffrn_reflns_limit_h_max 16
_diffrn_reflns_limit_h_min -16
_diffrn_reflns_limit_k_max 16
_diffrn_reflns_limit_k_min -16
_diffrn_reflns_limit_l_max 18
_diffrn_reflns_limit_l_min -18
_diffrn_reflns_number 18466
_diffrn_reflns_point_group_measured_fraction_full 0.973
_diffrn_reflns_point_group_measured_fraction_max 0.973
_diffrn_reflns_theta_full 25.242
_diffrn_reflns_theta_max 25.999
_diffrn_reflns_theta_min 2.483
_diffrn_source 'sealed tube'
_exptl_absorpt_coefficient_mu 0.208
_exptl_absorpt_correction_T_max 0.9766
_exptl_absorpt_correction_T_min 0.6601
_exptl_absorpt_correction_type multi-scan
_exptl_absorpt_process_details 'SADABS 2012/1 (Bruker AXS Inc.)'
_exptl_crystal_colour yellow
_exptl_crystal_density_diffrn 1.283
_exptl_crystal_description plate
_exptl_crystal_F_000 992
_exptl_crystal_size_max 0.220
_exptl_crystal_size_mid 0.160
_exptl_crystal_size_min 0.060
_refine_diff_density_max 1.042
_refine_diff_density_min -0.500
_refine_diff_density_rms 0.086
_refine_ls_extinction_method none
_refine_ls_goodness_of_fit_ref 1.056
_refine_ls_hydrogen_treatment constr
_refine_ls_matrix_type full
_refine_ls_number_parameters 647
_refine_ls_number_reflns 9415
_refine_ls_number_restraints 32
_refine_ls_restrained_S_all 1.065
_refine_ls_R_factor_all 0.1158
_refine_ls_R_factor_gt 0.0752
_refine_ls_shift/su_max 0.000
_refine_ls_shift/su_mean 0.000
_refine_ls_structure_factor_coef Fsqd
_refine_ls_weighting_details 'w=1/[\s^2^(Fo^2^)+(0.1199P)^2^] where P=(Fo^2^+2Fc^2^)/3'
_refine_ls_weighting_scheme calc
_refine_ls_wR_factor_gt 0.1925
_refine_ls_wR_factor_ref 0.2093
_reflns_Friedel_coverage 0.000
_reflns_number_gt 6273
_reflns_number_total 9415
_reflns_threshold_expression 'I > 2\s(I)'
_cod_data_source_file c4ra03915g2.cif
_cod_data_source_block scnpoonme
_cod_original_formula_sum 'C58 H46 N3 O7.50 Sc'
_cod_database_code 7217642
_shelx_space_group_comment
;
The symmetry employed for this shelxl refinement is uniquely defined
by the following loop, which should always be used as a source of
symmetry information in preference to the above space-group names.
They are only intended as comments.
;
_shelx_estimated_absorpt_t_min 0.956
_shelx_estimated_absorpt_t_max 0.988
_shelxl_version_number 2013-4

loop_
_space_group_symop_operation_xyz
'x, y, z'
'-x, -y, -z'

loop_
_atom_site_label
_atom_site_type_symbol
_atom_site_fract_x
_atom_site_fract_y
_atom_site_fract_z
_atom_site_U_iso_or_equiv
_atom_site_adp_type
_atom_site_occupancy
_atom_site_site_symmetry_order
_atom_site_calc_flag
_atom_site_refinement_flags_posn
_atom_site_refinement_flags_adp
_atom_site_refinement_flags_occupancy
_atom_site_disorder_assembly
_atom_site_disorder_group
Sc1 Sc 0.21381(3) 0.01567(4) 0.20998(3) 0.01601(11) Uani 1 1 d . . . . .
O1 O 0.26587(12) 0.13252(14) 0.17290(12) 0.0222(4) Uani 1 1 d . . . . .
O2 O 0.54414(13) 0.02946(15) 0.21631(13) 0.0277(5) Uani 1 1 d . . . . .
O3 O 0.19384(12) -0.11075(14) 0.07630(12) 0.0202(4) Uani 1 1 d . . . . .
O4 O -0.11089(12) -0.06753(13) 0.05629(12) 0.0198(4) Uani 1 1 d . . . . .
O5 O 0.21389(13) 0.11640(13) 0.34865(12) 0.0202(4) Uani 1 1 d . . . . .
O6 O 0.12587(16) -0.16909(14) 0.38268(13) 0.0308(5) Uani 1 1 d . . . . .
N1 N 0.38412(15) 0.00980(17) 0.23846(15) 0.0200(5) Uani 1 1 d . . . . .
N2 N 0.04187(15) -0.00025(16) 0.15754(14) 0.0164(5) Uani 1 1 d . . . . .
N3 N 0.17080(15) -0.10948(16) 0.27417(14) 0.0172(5) Uani 1 1 d . . . . .
C1 C 0.33850(18) 0.1502(2) 0.12845(18) 0.0196(6) Uani 1 1 d . . . . .
C2 C 0.32932(19) 0.2093(2) 0.07395(18) 0.0229(6) Uani 1 1 d . . . . .
H2A H 0.2696 0.2401 0.0696 0.027 Uiso 1 1 calc R U . . .
C3 C 0.4047(2) 0.2265(2) 0.02415(19) 0.0254(7) Uani 1 1 d . . . . .
C4 C 0.3942(2) 0.2847(2) -0.0346(2) 0.0353(7) Uani 1 1 d . . . . .
H4A H 0.3341 0.3143 -0.0411 0.042 Uiso 1 1 calc R U . . .
C5 C 0.4684(2) 0.2990(3) -0.0819(2) 0.0424(8) Uani 1 1 d . . . . .
H5A H 0.4603 0.3399 -0.1197 0.051 Uiso 1 1 calc R U . . .
C6 C 0.5568(2) 0.2542(3) -0.0756(2) 0.0375(8) Uani 1 1 d . . . . .
H6A H 0.6077 0.2638 -0.1098 0.045 Uiso 1 1 calc R U . . .
C7 C 0.5696(2) 0.1973(2) -0.0207(2) 0.0328(8) Uani 1 1 d . . . . .
H7A H 0.6298 0.1670 -0.0174 0.039 Uiso 1 1 calc R U . . .
C8 C 0.4954(2) 0.1819(2) 0.03183(19) 0.0246(7) Uani 1 1 d . . . . .
C9 C 0.50595(19) 0.1240(2) 0.08852(19) 0.0250(7) Uani 1 1 d . . . . .
H9A H 0.5667 0.0953 0.0947 0.030 Uiso 1 1 calc R U . . .
C10 C 0.43084(19) 0.1063(2) 0.13671(18) 0.0219(6) Uani 1 1 d . . . . .
C11 C 0.44713(19) 0.0478(2) 0.19656(19) 0.0220(6) Uani 1 1 d . . . . .
C12 C 0.5413(2) -0.0246(2) 0.2754(2) 0.0270(7) Uani 1 1 d . . . . .
C13 C 0.6187(2) -0.0634(2) 0.3137(2) 0.0342(7) Uani 1 1 d . . . . .
H13A H 0.6854 -0.0551 0.3017 0.041 Uiso 1 1 calc R U . . .
C14 C 0.5931(2) -0.1154(2) 0.3708(2) 0.0358(8) Uani 1 1 d . . . . .
H14A H 0.6443 -0.1433 0.3988 0.043 Uiso 1 1 calc R U . . .
C15 C 0.4942(2) -0.1289(2) 0.3893(2) 0.0302(7) Uani 1 1 d . . . . .
C16 C 0.4184(2) -0.0879(2) 0.34935(19) 0.0251(7) Uani 1 1 d . . . . .
H16A H 0.3518 -0.0945 0.3621 0.030 Uiso 1 1 calc R U . . .
C17 C 0.44253(19) -0.0368(2) 0.29017(19) 0.0218(6) Uani 1 1 d . . . . .
C18 C 0.4718(2) -0.1849(3) 0.4525(2) 0.0390(8) Uani 1 1 d . . . . .
H18A H 0.4172 -0.1553 0.4857 0.059 Uiso 1 1 calc R U . . .
H18B H 0.5332 -0.1717 0.5018 0.059 Uiso 1 1 calc R U . . .
H18C H 0.4504 -0.2645 0.4113 0.059 Uiso 1 1 calc R U . . .
C19 C 0.12588(19) -0.16761(19) -0.00670(17) 0.0184(6) Uani 1 1 d . . . . .
C20 C 0.1512(2) -0.2480(2) -0.08791(18) 0.0216(6) Uani 1 1 d . . . . .
H20A H 0.2183 -0.2636 -0.0830 0.026 Uiso 1 1 calc R U . . .
C21 C 0.0799(2) -0.30768(19) -0.17833(18) 0.0201(6) Uani 1 1 d . . . . .
C22 C 0.1067(2) -0.3876(2) -0.26178(19) 0.0272(7) Uani 1 1 d . . . . .
H22A H 0.1733 -0.4047 -0.2576 0.033 Uiso 1 1 calc R U . . .
C23 C 0.0368(2) -0.4406(2) -0.34868(19) 0.0300(7) Uani 1 1 d . . . . .
H23A H 0.0555 -0.4941 -0.4046 0.036 Uiso 1 1 calc R U . . .
C24 C -0.0623(2) -0.4170(2) -0.3565(2) 0.0304(7) Uani 1 1 d . . . . .
H24A H -0.1098 -0.4542 -0.4176 0.037 Uiso 1 1 calc R U . . .
C25 C -0.0904(2) -0.3412(2) -0.27702(19) 0.0255(7) Uani 1 1 d . . . . .
H25A H -0.1575 -0.3257 -0.2828 0.031 Uiso 1 1 calc R U . . .
C26 C -0.0206(2) -0.28521(19) -0.18577(18) 0.0201(6) Uani 1 1 d . . . . .
C27 C -0.04634(19) -0.20601(19) -0.10224(17) 0.0181(6) Uani 1 1 d . . . . .
H27A H -0.1138 -0.1914 -0.1062 0.022 Uiso 1 1 calc R U . . .
C28 C 0.02334(19) -0.14856(19) -0.01431(17) 0.0174(6) Uani 1 1 d . . . . .
C29 C -0.00981(18) -0.06949(19) 0.06960(17) 0.0153(5) Uani 1 1 d . . . . .
C30 C -0.12428(18) 0.00976(19) 0.14473(18) 0.0175(6) Uani 1 1 d . . . . .
C31 C -0.2148(2) 0.0402(2) 0.16931(19) 0.0236(6) Uani 1 1 d . . . . .
H31A H -0.2781 0.0091 0.1238 0.028 Uiso 1 1 calc R U . . .
C32 C -0.20668(19) 0.1190(2) 0.26472(19) 0.0231(6) Uani 1 1 d . . . . .
H32A H -0.2665 0.1436 0.2852 0.028 Uiso 1 1 calc R U . . .
C33 C -0.11368(19) 0.1640(2) 0.33218(18) 0.0207(6) Uani 1 1 d . . . . .
C34 C -0.02371(19) 0.13198(19) 0.30380(17) 0.0187(6) Uani 1 1 d . . . . .
H34A H 0.0402 0.1633 0.3483 0.022 Uiso 1 1 calc R U . . .
C35 C -0.03127(18) 0.05263(19) 0.20801(17) 0.0161(5) Uani 1 1 d . . . . .
C36 C -0.1093(2) 0.2485(2) 0.43566(19) 0.0278(7) Uani 1 1 d . . . . .
H36A H -0.1602 0.2214 0.4641 0.042 Uiso 1 1 calc R U . . .
H36B H -0.1234 0.3178 0.4345 0.042 Uiso 1 1 calc R U . . .
H36C H -0.0413 0.2614 0.4757 0.042 Uiso 1 1 calc R U . . .
C37 C 0.19168(19) 0.1236(2) 0.43255(18) 0.0193(6) Uani 1 1 d . . . . .
C38 C 0.1967(2) 0.2238(2) 0.50993(19) 0.0269(7) Uani 1 1 d . . . . .
H38A H 0.2191 0.2892 0.5038 0.032 Uiso 1 1 calc R U . . .
C39 C 0.1693(2) 0.2327(2) 0.59948(19) 0.0306(7) Uani 1 1 d . . . . .
C40 C 0.1733(3) 0.3352(3) 0.6781(2) 0.0545(11) Uani 1 1 d . . . . .
H40A H 0.1937 0.4012 0.6721 0.065 Uiso 1 1 calc R U . . .
C41 C 0.1477(3) 0.3410(3) 0.7639(2) 0.0661(12) Uani 1 1 d . . . . .
H41A H 0.1509 0.4112 0.8169 0.079 Uiso 1 1 calc DR U . . .
C42 C 0.1171(3) 0.2452(3) 0.7743(2) 0.0517(10) Uani 1 1 d . . . . .
H42A H 0.1002 0.2509 0.8345 0.062 Uiso 1 1 calc R U . . .
C43 C 0.1112(2) 0.1440(2) 0.6994(2) 0.0322(7) Uani 1 1 d . . . . .
H43A H 0.0906 0.0792 0.7071 0.039 Uiso 1 1 calc R U . . .
C44 C 0.1364(2) 0.1357(2) 0.60883(19) 0.0254(7) Uani 1 1 d . . . . .
C45 C 0.13146(19) 0.0334(2) 0.53020(18) 0.0203(6) Uani 1 1 d . . . . .
H45A H 0.1095 -0.0322 0.5362 0.024 Uiso 1 1 calc R U . . .
C46 C 0.15821(18) 0.0258(2) 0.44278(17) 0.0182(6) Uani 1 1 d . . . . .
C47 C 0.15211(18) -0.0813(2) 0.36340(18) 0.0186(6) Uani 1 1 d . . . . .
C48 C 0.1275(2) -0.2606(2) 0.2980(2) 0.0332(8) Uani 1 1 d . . . . .
C49 C 0.1045(3) -0.3696(3) 0.2798(2) 0.0589(11) Uani 1 1 d . . . . .
H49A H 0.0855 -0.3915 0.3277 0.071 Uiso 1 1 calc R U . . .
C50 C 0.1107(4) -0.4444(3) 0.1879(3) 0.0637(12) Uani 1 1 d . . . . .
H50A H 0.0946 -0.5210 0.1712 0.076 Uiso 1 1 calc R U . . .
C51 C 0.1399(3) -0.4125(3) 0.1177(2) 0.0559(11) Uani 1 1 d . . . . .
C52 C 0.1636(2) -0.3016(2) 0.1388(2) 0.0349(8) Uani 1 1 d . . . . .
H52A H 0.1846 -0.2791 0.0918 0.042 Uiso 1 1 calc R U . . .
C53 C 0.1554(2) -0.2253(2) 0.23041(19) 0.0246(7) Uani 1 1 d . . . . .
C54 C 0.1457(4) -0.4999(3) 0.0170(3) 0.0804(15) Uani 1 1 d . . . . .
H54A H 0.0998 -0.5684 0.0020 0.121 Uiso 1 1 calc R U . . .
H54B H 0.2156 -0.5136 0.0172 0.121 Uiso 1 1 calc R U . . .
H54C H 0.1253 -0.4738 -0.0332 0.121 Uiso 1 1 calc R U . . .
O1S O 0.3514(5) 0.5425(6) 0.7567(6) 0.1151(16) Uani 0.5 1 d D . P A 1
O2S O 0.5423(6) 0.4315(6) 0.7670(6) 0.1151(16) Uani 0.5 1 d D . P A 1
C1S C 0.3480(7) 0.5255(11) 0.8621(7) 0.138(3) Uani 0.5 1 d D U P A 1
H1SA H 0.3191 0.4486 0.8444 0.208 Uiso 0.5 1 calc DR U P A 1
H1SB H 0.3058 0.5745 0.9007 0.208 Uiso 0.5 1 calc R U P A 1
H1SC H 0.4173 0.5438 0.9013 0.208 Uiso 0.5 1 calc R U P A 1
C2S C 0.4255(7) 0.5700(8) 0.7178(10) 0.146(4) Uani 0.5 1 d D U P A 1
H2SA H 0.4560 0.6493 0.7548 0.175 Uiso 0.5 1 calc R U P A 1
H2SB H 0.4008 0.5529 0.6477 0.175 Uiso 0.5 1 calc R U P A 1
C3S C 0.5047(4) 0.4934(5) 0.7293(5) 0.101(2) Uani 0.5 1 d D U P A 1
H3SA H 0.4952 0.4416 0.6588 0.121 Uiso 0.5 1 calc R U P A 1
H3SB H 0.5683 0.5450 0.7419 0.121 Uiso 0.5 1 calc R U P A 1
C4S C 0.6418(6) 0.4437(8) 0.7898(8) 0.115(3) Uani 0.5 1 d D U P A 1
H4SA H 0.6607 0.3747 0.7877 0.173 Uiso 0.5 1 calc R U P A 1
H4SB H 0.6671 0.5032 0.8564 0.173 Uiso 0.5 1 calc R U P A 1
H4SC H 0.6720 0.4623 0.7425 0.173 Uiso 0.5 1 calc R U P A 1
O1S' O 0.3114(5) 0.4472(5) 0.4653(6) 0.1151(16) Uani 0.5 1 d D . P B 2
C1S' C 0.3292(10) 0.5965(11) 0.5956(6) 0.138(3) Uani 0.5 1 d D . P B 2
H1SD H 0.3743 0.6680 0.6353 0.208 Uiso 0.5 1 calc R U P B 2
H1SE H 0.3526 0.5411 0.6155 0.208 Uiso 0.5 1 calc R U P B 2
H1SF H 0.2596 0.6031 0.6057 0.208 Uiso 0.5 1 calc R U P B 2
C2S' C 0.3307(10) 0.5624(6) 0.4899(6) 0.146(4) Uani 0.5 1 d D . P B 2
H2SC H 0.2758 0.5855 0.4560 0.175 Uiso 0.5 1 calc R U P B 2
H2SD H 0.3975 0.5870 0.4790 0.175 Uiso 0.5 1 calc R U P B 2
C3S' C 0.3732(5) 0.3689(6) 0.4124(6) 0.101(2) Uani 0.5 1 d D . P B 2
H3SC H 0.3617 0.3609 0.3439 0.121 Uiso 0.5 1 calc R U P B 2
H3SD H 0.3462 0.2963 0.4092 0.121 Uiso 0.5 1 calc R U P B 2
C4S' C 0.4876(6) 0.3923(9) 0.4508(8) 0.115(3) Uani 0.5 1 d D . P B 2
H4SD H 0.5186 0.3360 0.4043 0.173 Uiso 0.5 1 calc R U P B 2
H4SE H 0.5016 0.3905 0.5151 0.173 Uiso 0.5 1 calc R U P B 2
H4SF H 0.5163 0.4654 0.4577 0.173 Uiso 0.5 1 calc R U P B 2

loop_
_atom_site_aniso_label
_atom_site_aniso_U_11
_atom_site_aniso_U_22
_atom_site_aniso_U_33
_atom_site_aniso_U_23
_atom_site_aniso_U_13
_atom_site_aniso_U_12
Sc1 0.0129(2) 0.0213(2) 0.0159(2) 0.00889(16) 0.00443(16) 0.00601(17)
O1 0.0176(8) 0.0313(8) 0.0253(8) 0.0170(6) 0.0079(7) 0.0101(7)
O2 0.0151(9) 0.0408(9) 0.0380(9) 0.0257(7) 0.0075(7) 0.0103(7)
O3 0.0180(8) 0.0278(8) 0.0150(8) 0.0069(6) 0.0068(6) 0.0098(7)
O4 0.0158(8) 0.0238(8) 0.0192(8) 0.0080(6) 0.0039(7) 0.0063(7)
O5 0.0237(9) 0.0218(8) 0.0177(8) 0.0104(6) 0.0052(7) 0.0058(7)
O6 0.0544(12) 0.0197(8) 0.0185(8) 0.0082(6) 0.0137(8) -0.0013(8)
N1 0.0168(10) 0.0262(10) 0.0193(10) 0.0121(8) 0.0031(8) 0.0047(8)
N2 0.0181(10) 0.0183(9) 0.0163(9) 0.0086(7) 0.0078(8) 0.0062(8)
N3 0.0146(10) 0.0202(9) 0.0171(9) 0.0077(7) 0.0043(8) 0.0041(8)
C1 0.0140(12) 0.0236(11) 0.0242(12) 0.0133(9) 0.0047(9) 0.0019(9)
C2 0.0173(12) 0.0289(12) 0.0261(12) 0.0140(9) 0.0068(10) 0.0073(10)
C3 0.0233(13) 0.0294(12) 0.0255(13) 0.0136(10) 0.0064(10) 0.0040(11)
C4 0.0309(15) 0.0440(14) 0.0428(15) 0.0293(11) 0.0096(12) 0.0087(12)
C5 0.0455(18) 0.0545(16) 0.0447(15) 0.0349(11) 0.0201(13) 0.0098(14)
C6 0.0314(15) 0.0504(16) 0.0383(15) 0.0253(12) 0.0153(12) 0.0026(13)
C7 0.0226(14) 0.0400(15) 0.0363(15) 0.0156(12) 0.0119(11) 0.0035(12)
C8 0.0189(13) 0.0295(13) 0.0234(12) 0.0097(10) 0.0058(10) 0.0010(11)
C9 0.0142(12) 0.0315(13) 0.0324(13) 0.0152(10) 0.0076(10) 0.0081(10)
C10 0.0176(12) 0.0287(12) 0.0195(12) 0.0105(9) 0.0036(10) 0.0046(10)
C11 0.0137(12) 0.0273(12) 0.0243(12) 0.0102(10) 0.0024(10) 0.0075(10)
C12 0.0234(13) 0.0365(13) 0.0293(13) 0.0204(10) 0.0064(11) 0.0127(11)
C13 0.0189(14) 0.0527(15) 0.0438(15) 0.0318(11) 0.0064(12) 0.0129(12)
C14 0.0242(15) 0.0437(15) 0.0452(16) 0.0263(12) -0.0014(13) 0.0121(12)
C15 0.0246(14) 0.0351(13) 0.0352(14) 0.0206(10) 0.0014(11) 0.0075(11)
C16 0.0218(13) 0.0315(13) 0.0252(13) 0.0151(10) 0.0039(10) 0.0069(11)
C17 0.0149(12) 0.0269(12) 0.0233(12) 0.0114(9) -0.0002(10) 0.0063(10)
C18 0.0336(16) 0.0478(15) 0.0430(16) 0.0286(12) 0.0012(13) 0.0092(13)
C19 0.0219(12) 0.0204(11) 0.0181(11) 0.0112(8) 0.0087(9) 0.0067(9)
C20 0.0215(12) 0.0293(12) 0.0204(11) 0.0141(9) 0.0074(10) 0.0132(10)
C21 0.0301(13) 0.0143(10) 0.0204(11) 0.0097(8) 0.0101(10) 0.0068(10)
C22 0.0350(15) 0.0258(12) 0.0264(13) 0.0134(10) 0.0134(11) 0.0096(11)
C23 0.0512(17) 0.0212(12) 0.0198(13) 0.0069(10) 0.0161(12) 0.0115(12)
C24 0.0442(17) 0.0258(13) 0.0170(12) 0.0066(10) 0.0036(12) 0.0034(12)
C25 0.0309(15) 0.0223(12) 0.0226(12) 0.0102(9) 0.0032(11) 0.0031(11)
C26 0.0264(13) 0.0163(10) 0.0205(11) 0.0105(8) 0.0061(10) 0.0033(10)
C27 0.0188(12) 0.0211(11) 0.0197(11) 0.0127(8) 0.0056(9) 0.0058(9)
C28 0.0192(12) 0.0201(11) 0.0178(11) 0.0122(8) 0.0057(9) 0.0048(9)
C29 0.0147(11) 0.0181(10) 0.0170(11) 0.0103(8) 0.0057(9) 0.0051(9)
C30 0.0155(12) 0.0173(11) 0.0186(11) 0.0061(9) 0.0048(9) 0.0032(9)
C31 0.0177(12) 0.0273(12) 0.0269(13) 0.0123(10) 0.0039(10) 0.0066(10)
C32 0.0187(12) 0.0274(12) 0.0298(13) 0.0140(9) 0.0139(10) 0.0130(10)
C33 0.0233(13) 0.0221(11) 0.0242(12) 0.0139(9) 0.0107(10) 0.0108(10)
C34 0.0216(12) 0.0222(11) 0.0158(11) 0.0105(8) 0.0052(9) 0.0067(10)
C35 0.0170(11) 0.0213(11) 0.0160(10) 0.0122(8) 0.0068(9) 0.0068(9)
C36 0.0350(14) 0.0282(13) 0.0252(13) 0.0111(10) 0.0151(11) 0.0160(11)
C37 0.0177(12) 0.0253(11) 0.0168(11) 0.0111(9) 0.0007(9) 0.0066(10)
C38 0.0409(16) 0.0232(12) 0.0204(12) 0.0120(9) 0.0052(11) 0.0129(11)
C39 0.0420(16) 0.0358(14) 0.0183(12) 0.0110(10) 0.0108(11) 0.0217(12)
C40 0.108(3) 0.0358(15) 0.0285(16) 0.0151(12) 0.0239(17) 0.0326(17)
C41 0.133(3) 0.0481(18) 0.0283(16) 0.0130(14) 0.0389(18) 0.0464(19)
C42 0.087(2) 0.0569(18) 0.0253(14) 0.0202(13) 0.0289(15) 0.0374(17)
C43 0.0378(15) 0.0445(15) 0.0223(13) 0.0173(10) 0.0125(11) 0.0205(12)
C44 0.0261(13) 0.0346(13) 0.0174(12) 0.0105(10) 0.0057(10) 0.0154(11)
C45 0.0174(12) 0.0272(12) 0.0189(11) 0.0117(9) 0.0044(9) 0.0069(10)
C46 0.0167(12) 0.0251(11) 0.0162(11) 0.0112(9) 0.0037(9) 0.0073(9)
C47 0.0179(12) 0.0216(11) 0.0185(11) 0.0101(9) 0.0052(9) 0.0042(9)
C48 0.0560(19) 0.0210(13) 0.0217(13) 0.0073(10) 0.0138(12) 0.0038(13)
C49 0.115(3) 0.0245(15) 0.0376(17) 0.0116(12) 0.0331(17) -0.0014(17)
C50 0.126(3) 0.0234(15) 0.0384(18) 0.0096(13) 0.0277(19) -0.0001(19)
C51 0.111(3) 0.0244(15) 0.0308(16) 0.0068(12) 0.0289(17) 0.0091(17)
C52 0.0590(19) 0.0270(13) 0.0240(13) 0.0131(10) 0.0160(13) 0.0115(13)
C53 0.0307(14) 0.0221(12) 0.0208(12) 0.0091(9) 0.0059(11) 0.0042(11)
C54 0.170(4) 0.0249(17) 0.044(2) 0.0052(15) 0.047(2) 0.013(2)
O1S 0.097(3) 0.099(3) 0.146(4) 0.057(2) 0.007(3) 0.013(2)
O2S 0.097(3) 0.099(3) 0.146(4) 0.057(2) 0.007(3) 0.013(2)
C1S 0.144(4) 0.135(4) 0.143(4) 0.067(3) 0.027(3) 0.032(3)
C2S 0.115(6) 0.138(6) 0.164(6) 0.039(5) 0.035(5) 0.044(5)
C3S 0.141(5) 0.073(3) 0.086(3) 0.058(2) -0.026(4) -0.021(4)
C4S 0.125(4) 0.109(4) 0.118(4) 0.057(3) 0.024(3) 0.021(3)
O1S' 0.097(3) 0.099(3) 0.146(4) 0.057(2) 0.007(3) 0.013(2)
C1S' 0.144(4) 0.135(4) 0.143(4) 0.067(3) 0.027(3) 0.032(3)
C2S' 0.115(6) 0.138(6) 0.164(6) 0.039(5) 0.035(5) 0.044(5)
C3S' 0.141(5) 0.073(3) 0.086(3) 0.058(2) -0.026(4) -0.021(4)
C4S' 0.125(4) 0.109(4) 0.118(4) 0.057(3) 0.024(3) 0.021(3)

loop_
_atom_type_symbol
_atom_type_description
_atom_type_scat_dispersion_real
_atom_type_scat_dispersion_imag
_atom_type_scat_source
C C 0.0033 0.0016 'International Tables Vol C Tables 4.2.6.8 and 6.1.1.4'
H H 0.0000 0.0000 'International Tables Vol C Tables 4.2.6.8 and 6.1.1.4'
N N 0.0061 0.0033 'International Tables Vol C Tables 4.2.6.8 and 6.1.1.4'
O O 0.0106 0.0060 'International Tables Vol C Tables 4.2.6.8 and 6.1.1.4'
Sc Sc 0.2519 0.3716 'International Tables Vol C Tables 4.2.6.8 and 6.1.1.4'

loop_
_geom_angle_atom_site_label_1
_geom_angle_atom_site_label_2
_geom_angle_atom_site_label_3
_geom_angle
O1 Sc1 O5 96.00(7)
O1 Sc1 O3 96.67(7)
O5 Sc1 O3 166.90(8)
O1 Sc1 N1 80.79(8)
O5 Sc1 N1 94.87(7)
O3 Sc1 N1 90.45(7)
O1 Sc1 N2 99.77(7)
O5 Sc1 N2 93.94(7)
O3 Sc1 N2 80.62(7)
N1 Sc1 N2 171.06(7)
O1 Sc1 N3 171.76(7)
O5 Sc1 N3 78.31(7)
O3 Sc1 N3 89.42(7)
N1 Sc1 N3 93.67(8)
N2 Sc1 N3 86.66(7)
C1 O1 Sc1 136.96(16)
C11 O2 C12 105.7(2)
C19 O3 Sc1 142.31(16)
C29 O4 C30 104.97(17)
C37 O5 Sc1 145.50(16)
C47 O6 C48 105.2(2)
C11 N1 C17 105.6(2)
C11 N1 Sc1 121.41(18)
C17 N1 Sc1 132.78(17)
C29 N2 C35 104.88(19)
C29 N2 Sc1 124.22(16)
C35 N2 Sc1 130.82(14)
C47 N3 C53 105.1(2)
C47 N3 Sc1 124.51(16)
C53 N3 Sc1 130.36(17)
O1 C1 C2 122.1(2)
O1 C1 C10 119.8(2)
C2 C1 C10 118.1(2)
C1 C2 C3 122.8(3)
C2 C3 C4 123.0(3)
C2 C3 C8 118.8(3)
C4 C3 C8 118.2(3)
C5 C4 C3 121.3(3)
C4 C5 C6 120.7(3)
C7 C6 C5 120.0(3)
C6 C7 C8 121.6(3)
C9 C8 C7 123.1(3)
C9 C8 C3 118.6(3)
C7 C8 C3 118.3(3)
C8 C9 C10 122.4(3)
C9 C10 C11 119.9(2)
C9 C10 C1 119.3(3)
C11 C10 C1 120.8(2)
N1 C11 O2 113.0(2)
N1 C11 C10 130.7(2)
O2 C11 C10 116.3(2)
O2 C12 C13 128.6(3)
O2 C12 C17 107.6(2)
C13 C12 C17 123.8(3)
C12 C13 C14 115.7(3)
C13 C14 C15 123.1(3)
C16 C15 C14 119.3(3)
C16 C15 C18 120.4(3)
C14 C15 C18 120.4(3)
C15 C16 C17 118.5(3)
C12 C17 C16 119.7(3)
C12 C17 N1 108.1(2)
C16 C17 N1 132.2(2)
O3 C19 C20 121.3(2)
O3 C19 C28 120.6(2)
C20 C19 C28 118.1(2)
C19 C20 C21 122.0(2)
C22 C21 C20 121.8(2)
C22 C21 C26 119.0(2)
C20 C21 C26 119.2(2)
C23 C22 C21 120.0(3)
C22 C23 C24 121.0(2)
C25 C24 C23 120.1(3)
C24 C25 C26 120.6(3)
C27 C26 C25 122.4(2)
C27 C26 C21 118.4(2)
C25 C26 C21 119.2(2)
C28 C27 C26 122.1(2)
C27 C28 C19 120.2(2)
C27 C28 C29 118.8(2)
C19 C28 C29 121.1(2)
N2 C29 O4 114.0(2)
N2 C29 C28 130.6(2)
O4 C29 C28 115.40(19)
C35 C30 O4 108.5(2)
C35 C30 C31 124.2(2)
O4 C30 C31 127.3(2)
C30 C31 C32 115.3(2)
C31 C32 C33 122.4(2)
C34 C33 C32 120.4(2)
C34 C33 C36 119.3(2)
C32 C33 C36 120.3(2)
C35 C34 C33 117.5(2)
C30 C35 C34 120.1(2)
C30 C35 N2 107.71(19)
C34 C35 N2 132.1(2)
O5 C37 C38 121.2(2)
O5 C37 C46 120.2(2)
C38 C37 C46 118.6(2)
C37 C38 C39 121.8(3)
C40 C39 C44 119.1(3)
C40 C39 C38 121.7(3)
C44 C39 C38 119.2(2)
C41 C40 C39 120.3(3)
C40 C41 C42 120.9(3)
C43 C42 C41 120.7(3)
C42 C43 C44 119.5(3)
C45 C44 C39 119.1(3)
C45 C44 C43 121.3(3)
C39 C44 C43 119.5(2)
C44 C45 C46 121.1(3)
C45 C46 C37 120.2(2)
C45 C46 C47 119.3(2)
C37 C46 C47 120.5(2)
N3 C47 O6 113.5(2)
N3 C47 C46 130.5(2)
O6 C47 C46 115.9(2)
C49 C48 O6 127.7(3)
C49 C48 C53 124.1(3)
O6 C48 C53 108.3(2)
C50 C49 C48 115.4(3)
C49 C50 C51 122.4(3)
C52 C51 C50 120.7(3)
C52 C51 C54 119.5(3)
C50 C51 C54 119.8(3)
C53 C52 C51 117.5(3)
C52 C53 C48 119.9(3)
C52 C53 N3 132.2(3)
C48 C53 N3 107.9(2)
C2S O1S C1S 134.2(8)
C3S O2S C4S 117.7(8)
O1S C2S C3S 101.8(8)
O2S C3S C2S 153.2(8)
C2S' O1S' C3S' 124.1(8)
O1S' C2S' C1S' 93.9(8)
O1S' C3S' C4S' 119.4(7)

loop_
_geom_bond_atom_site_label_1
_geom_bond_atom_site_label_2
_geom_bond_distance
Sc1 O1 1.9810(19)
Sc1 O5 1.9837(16)
Sc1 O3 2.0024(16)
Sc1 N1 2.292(2)
Sc1 N2 2.299(2)
Sc1 N3 2.339(2)
O1 C1 1.324(3)
O2 C11 1.370(3)
O2 C12 1.374(4)
O3 C19 1.322(3)
O4 C29 1.354(3)
O4 C30 1.373(3)
O5 C37 1.320(3)
O6 C47 1.359(3)
O6 C48 1.374(3)
N1 C11 1.315(3)
N1 C17 1.401(3)
N2 C29 1.310(3)
N2 C35 1.409(3)
N3 C47 1.321(3)
N3 C53 1.403(3)
C1 C2 1.370(4)
C1 C10 1.444(4)
C2 C3 1.408(4)
C3 C4 1.414(4)
C3 C8 1.429(4)
C4 C5 1.358(4)
C5 C6 1.399(5)
C6 C7 1.353(5)
C7 C8 1.419(4)
C8 C9 1.385(4)
C9 C10 1.390(4)
C10 C11 1.439(4)
C12 C13 1.376(4)
C12 C17 1.387(4)
C13 C14 1.379(5)
C14 C15 1.412(4)
C15 C16 1.392(4)
C15 C18 1.490(4)
C16 C17 1.394(4)
C19 C20 1.383(3)
C19 C28 1.430(4)
C20 C21 1.418(3)
C21 C22 1.411(3)
C21 C26 1.419(4)
C22 C23 1.368(4)
C23 C24 1.405(4)
C24 C25 1.358(4)
C25 C26 1.413(3)
C26 C27 1.401(3)
C27 C28 1.381(3)
C28 C29 1.452(3)
C30 C35 1.371(3)
C30 C31 1.381(4)
C31 C32 1.382(3)
C32 C33 1.398(3)
C33 C34 1.397(4)
C33 C36 1.504(3)
C34 C35 1.389(3)
C37 C38 1.366(3)
C37 C46 1.429(4)
C38 C39 1.424(4)
C39 C40 1.397(4)
C39 C44 1.411(4)
C40 C41 1.370(5)
C41 C42 1.397(5)
C42 C43 1.356(4)
C43 C44 1.429(4)
C44 C45 1.392(3)
C45 C46 1.394(4)
C46 C47 1.437(3)
C48 C49 1.373(4)
C48 C53 1.380(4)
C49 C50 1.368(4)
C50 C51 1.395(5)
C51 C52 1.388(4)
C51 C54 1.519(4)
C52 C53 1.379(4)
O1S C2S 1.329(15)
O1S C1S 1.717(13)
O2S C3S 1.297(10)
O2S C4S 1.314(10)
C2S C3S 1.600(8)
O1S' C2S' 1.427(8)
O1S' C3S' 1.460(7)
C1S' C2S' 1.483(8)
C3S' C4S' 1.520(8)
